data_7032071
loop_
_publ_author_name
'Albani, Bryan A.'
'Durr, Christopher B.'
'Pe\~na, Bruno'
'Dunbar, Kim R.'
'Turro, Claudia'

_publ_section_title
;
 Isomerization initiated by photoinduced ligand dissociation in Ru(ii)
 complexes with the ligand 2-p-tolylpyridinecarboxaldimine.
;
_journal_issue 47
_journal_name_full 'Dalton transactions (Cambridge, England : 2003)'
_journal_page_first 17828
_journal_page_last 17837
_journal_paper_doi 10.1039/c4dt02016b
_journal_volume 43
_journal_year 2014
_chemical_formula_sum 'C25 H23 F12 N7 P2 Ru'
_chemical_formula_weight 812.51
_chemical_name_systematic
;
 ?
;
_space_group_IT_number 2
_symmetry_cell_setting triclinic
_symmetry_Int_Tables_number 2
_symmetry_space_group_name_Hall '-P 1'
_symmetry_space_group_name_H-M 'P -1'
_atom_sites_solution_hydrogens geom
_audit_conform_dict_location ftp://ftp.iucr.org/pub/cif_core.dic
_audit_conform_dict_name cif_core.dic
_audit_conform_dict_version 2.4.3
_audit_creation_date 2014-05-20T10:18:48-00:00
_audit_creation_method 'WinGX routine CIF_UPDATE'
_cell_angle_alpha 89.276(2)
_cell_angle_beta 70.185(2)
_cell_angle_gamma 72.949(3)
_cell_formula_units_Z 2
_cell_length_a 10.4476(5)
_cell_length_b 11.4883(6)
_cell_length_c 13.8038(8)
_cell_measurement_reflns_used 5183
_cell_measurement_temperature 150(2)
_cell_measurement_theta_max 25.03
_cell_measurement_theta_min 1.02
_cell_measurement_wavelength 0.71073
_cell_volume 1483.24(14)
_computing_cell_refinement 'HKL Scalepack (Otwinowski & Minor 1997)'
_computing_data_collection 'Collect (Bruker AXS BV, 1997-2004)'
_computing_data_reduction 'HKL Denzo and Scalepack (Otwinowski & Minor 1997)'
_computing_molecular_graphics 'Ortep for Windows (Farrugia, 2012)'
_computing_publication_material 'WinGX publication routines (Farrugia, 2012)'
_computing_structure_refinement 'SHELXL-2014 (Sheldrick, 2014)'
_diffrn_ambient_temperature 150(2)
_diffrn_detector 'CCD plate'
_diffrn_detector_area_resol_mean 9
_diffrn_measured_fraction_theta_full 0.996
_diffrn_measured_fraction_theta_max 0.996
_diffrn_measurement_device '95mm CCD camera on \k-goniostat'
_diffrn_measurement_device_type KappaCCD
_diffrn_measurement_method 'CCD rotation images, thick slices'
_diffrn_orient_matrix_UB_11 -0.071012
_diffrn_orient_matrix_UB_12 -0.007893
_diffrn_orient_matrix_UB_13 0.0678
_diffrn_orient_matrix_UB_21 0.071319
_diffrn_orient_matrix_UB_22 -0.003904
_diffrn_orient_matrix_UB_23 0.034259
_diffrn_orient_matrix_UB_31 -0.036081
_diffrn_orient_matrix_UB_32 0.091049
_diffrn_orient_matrix_UB_33 0.014825
_diffrn_radiation_monochromator 'horizonally mounted graphite crystal'
_diffrn_radiation_probe x-ray
_diffrn_radiation_type MoK\a
_diffrn_radiation_wavelength 0.71073
_diffrn_reflns_av_R_equivalents 0.0358
_diffrn_reflns_Laue_measured_fraction_full 0.996
_diffrn_reflns_Laue_measured_fraction_max 0.996
_diffrn_reflns_limit_h_max 12
_diffrn_reflns_limit_h_min -12
_diffrn_reflns_limit_k_max 13
_diffrn_reflns_limit_k_min -13
_diffrn_reflns_limit_l_max 16
_diffrn_reflns_limit_l_min -16
_diffrn_reflns_number 10098
_diffrn_reflns_point_group_measured_fraction_full 0.996
_diffrn_reflns_point_group_measured_fraction_max 0.996
_diffrn_reflns_theta_full 25
_diffrn_reflns_theta_max 25.012
_diffrn_reflns_theta_min 1.575
_diffrn_source 'Enraf Nonius FR590'
_exptl_absorpt_coefficient_mu 0.744
_exptl_absorpt_correction_T_max 0.915
_exptl_absorpt_correction_T_min 0.655
_exptl_absorpt_correction_type multi-scan
_exptl_absorpt_process_details 'HKL Scalepack (Otwinowski & Minor, 1997)'
_exptl_crystal_colour red
_exptl_crystal_density_diffrn 1.819
_exptl_crystal_density_method 'not measured'
_exptl_crystal_description rod
_exptl_crystal_F_000 808
_exptl_crystal_size_max 0.35
_exptl_crystal_size_mid 0.15
_exptl_crystal_size_min 0.12
_refine_diff_density_max 0.956
_refine_diff_density_min -0.471
_refine_diff_density_rms 0.116
_refine_ls_extinction_method none
_refine_ls_goodness_of_fit_ref 1.085
_refine_ls_hydrogen_treatment constr
_refine_ls_matrix_type full
_refine_ls_number_constraints 0
_refine_ls_number_parameters 426
_refine_ls_number_reflns 5223
_refine_ls_number_restraints 0
_refine_ls_restrained_S_all 1.085
_refine_ls_R_factor_all 0.065
_refine_ls_R_factor_gt 0.0453
_refine_ls_shift/su_max 0.001
_refine_ls_shift/su_mean 0
_refine_ls_structure_factor_coef Fsqd
_refine_ls_weighting_details 'w=1/[\s^2^(Fo^2^)+(0.0686P)^2^+0.5262P] where P=(Fo^2^+2Fc^2^)/3'
_refine_ls_weighting_scheme calc
_refine_ls_wR_factor_gt 0.1091
_refine_ls_wR_factor_ref 0.1183
_reflns_number_gt 4150
_reflns_number_total 5223
_reflns_threshold_expression 'I > 2\s(I)'
_cod_data_source_file c4dt02016b2.cif
_cod_data_source_block CBD069
_cod_depositor_comments 'Adding full bibliography for 7032066--7032071.cif.'
_cod_database_code 7032071

loop_
_symmetry_equiv_pos_as_xyz
'x, y, z'
'-x, -y, -z'

loop_
_atom_site_label
_atom_site_type_symbol
_atom_site_fract_x
_atom_site_fract_y
_atom_site_fract_z
_atom_site_U_iso_or_equiv
_atom_site_adp_type
_atom_site_occupancy
_atom_site_calc_flag
C1 C 0.8053(5) 1.0323(4) 0.5671(3) 0.0326(10) Uani 1 d
H1 H 0.8376 1.059 0.6168 0.039 Uiso 1 calc
C2 C 0.8296(5) 1.0834(4) 0.4744(4) 0.0407(11) Uani 1 d
H2 H 0.8769 1.1442 0.4609 0.049 Uiso 1 calc
C3 C 0.7838(5) 1.0446(4) 0.4014(4) 0.0462(13) Uani 1 d
H3 H 0.798 1.0787 0.337 0.055 Uiso 1 calc
C4 C 0.7175(5) 0.9561(4) 0.4237(3) 0.0399(11) Uani 1 d
H4 H 0.6865 0.9276 0.3739 0.048 Uiso 1 calc
C5 C 0.6953(4) 0.9075(4) 0.5186(3) 0.0306(10) Uani 1 d
C6 C 0.6268(4) 0.8109(4) 0.5483(3) 0.0302(10) Uani 1 d
C7 C 0.5682(5) 0.7642(4) 0.4874(4) 0.0390(11) Uani 1 d
H7 H 0.5715 0.7942 0.4224 0.047 Uiso 1 calc
C8 C 0.5051(5) 0.6742(4) 0.5213(4) 0.0443(12) Uani 1 d
H8 H 0.4642 0.6418 0.4803 0.053 Uiso 1 calc
C9 C 0.5022(5) 0.6319(4) 0.6154(4) 0.0408(11) Uani 1 d
H9 H 0.4611 0.5688 0.6397 0.049 Uiso 1 calc
C10 C 0.5601(5) 0.6826(4) 0.6740(4) 0.0344(10) Uani 1 d
H10 H 0.5557 0.6543 0.7396 0.041 Uiso 1 calc
C11 C 0.4279(4) 1.0703(4) 0.8078(3) 0.0271(9) Uani 1 d
C12 C 0.4957(5) 1.1574(4) 0.7686(3) 0.0314(10) Uani 1 d
H12 H 0.597 1.1362 0.7443 0.038 Uiso 1 calc
C13 C 0.4136(5) 1.2755(4) 0.7657(3) 0.0350(10) Uani 1 d
H13 H 0.4588 1.336 0.7405 0.042 Uiso 1 calc
C14 C 0.2666(5) 1.3059(4) 0.7990(3) 0.0405(11) Uani 1 d
H14 H 0.2108 1.387 0.7965 0.049 Uiso 1 calc
C15 C 0.2005(5) 1.2177(4) 0.8362(4) 0.0405(11) Uani 1 d
H15 H 0.0993 1.2382 0.858 0.049 Uiso 1 calc
C16 C 0.2800(5) 1.1008(4) 0.8419(3) 0.0368(11) Uani 1 d
H16 H 0.2341 1.0412 0.8689 0.044 Uiso 1 calc
C17 C 0.5373(5) 0.7932(4) 0.9151(3) 0.0302(10) Uani 1 d
C18 C 0.4837(5) 0.7319(4) 0.9980(4) 0.0406(11) Uani 1 d
H18 H 0.3865 0.7617 1.0422 0.049 Uiso 1 calc
C19 C 0.5746(5) 0.6260(4) 1.0152(4) 0.0411(12) Uani 1 d
H19 H 0.5404 0.5806 1.0708 0.049 Uiso 1 calc
C20 C 0.7148(6) 0.5874(4) 0.9511(3) 0.0413(12) Uani 1 d
H20 H 0.7797 0.5171 0.9642 0.05 Uiso 1 calc
C21 C 0.7619(5) 0.6512(4) 0.8671(3) 0.0353(10) Uani 1 d
H21 H 0.8591 0.623 0.8226 0.042 Uiso 1 calc
C22 C 1.0083(5) 0.6455(4) 0.6193(3) 0.0316(10) Uani 1 d
C23 C 1.1351(5) 0.5383(4) 0.5899(4) 0.0435(12) Uani 1 d
H23A H 1.175 0.5269 0.6455 0.065 Uiso 1 calc
H23B H 1.2066 0.5502 0.5262 0.065 Uiso 1 calc
H23C H 1.109 0.4658 0.5783 0.065 Uiso 1 calc
C24 C 0.8530(5) 0.9923(4) 0.8329(4) 0.0338(10) Uani 1 d
C25 C 0.9146(6) 1.0588(4) 0.8861(4) 0.0470(13) Uani 1 d
H25A H 0.9216 1.1341 0.8535 0.07 Uiso 1 calc
H25B H 1.0101 1.0072 0.8813 0.07 Uiso 1 calc
H25C H 0.8532 1.0794 0.959 0.07 Uiso 1 calc
F1 F 0.7298(3) 1.3376(3) 0.6218(2) 0.0540(8) Uani 1 d
F2 F 0.7848(4) 1.2292(3) 0.7459(3) 0.0720(10) Uani 1 d
F3 F 0.9580(4) 1.2610(3) 0.6063(3) 0.0823(11) Uani 1 d
F4 F 0.9119(3) 1.3528(3) 0.7637(2) 0.0572(8) Uani 1 d
F5 F 0.8491(4) 1.4650(3) 0.6422(3) 0.0667(9) Uani 1 d
F6 F 0.6793(3) 1.4307(3) 0.7786(2) 0.0685(9) Uani 1 d
F7 F 1.0061(3) 0.7984(3) 0.9245(3) 0.0759(10) Uani 1 d
F8 F 1.1417(5) 0.7092(4) 0.7639(3) 0.0940(13) Uani 1 d
F9 F 1.0795(3) 0.5944(3) 0.8968(3) 0.0763(11) Uani 1 d
F10 F 1.3067(3) 0.5941(3) 0.8263(3) 0.0681(9) Uani 1 d
F11 F 1.2335(4) 0.7999(3) 0.8508(3) 0.0698(9) Uani 1 d
F12 F 1.1714(4) 0.6876(3) 0.9845(3) 0.0716(10) Uani 1 d
N1 N 0.7387(3) 0.9469(3) 0.5910(3) 0.0269(8) Uani 1 d
N2 N 0.6224(3) 0.7704(3) 0.6424(3) 0.0266(8) Uani 1 d
N3 N 0.5154(4) 0.9506(3) 0.8180(2) 0.0260(8) Uani 1 d
N4 N 0.4513(4) 0.9058(3) 0.8993(3) 0.0320(8) Uani 1 d
N5 N 0.6738(4) 0.7517(3) 0.8472(3) 0.0279(8) Uani 1 d
N6 N 0.8046(4) 0.9422(3) 0.7917(3) 0.0288(8) Uani 1 d
N7 N 0.9071(4) 0.7271(3) 0.6465(3) 0.0276(8) Uani 1 d
P1 P 0.82170(14) 1.34558(11) 0.69310(10) 0.0383(3) Uani 1 d
P2 P 1.15601(13) 0.69687(11) 0.87365(10) 0.0370(3) Uani 1 d
Ru1 Ru 0.71102(3) 0.85263(3) 0.72329(3) 0.02557(14) Uani 1 d

loop_
_atom_site_aniso_label
_atom_site_aniso_U_11
_atom_site_aniso_U_22
_atom_site_aniso_U_33
_atom_site_aniso_U_23
_atom_site_aniso_U_13
_atom_site_aniso_U_12
C1 0.033(2) 0.029(2) 0.032(3) 0.0053(19) -0.008(2) -0.007(2)
C2 0.038(3) 0.035(3) 0.037(3) 0.011(2) -0.003(2) -0.007(2)
C3 0.050(3) 0.043(3) 0.028(3) 0.011(2) -0.004(2) 0.000(2)
C4 0.044(3) 0.044(3) 0.024(2) 0.007(2) -0.011(2) -0.003(2)
C5 0.028(2) 0.026(2) 0.027(2) -0.0002(18) -0.0073(19) 0.0034(18)
C6 0.028(2) 0.031(2) 0.027(2) -0.0022(19) -0.0128(19) 0.0011(19)
C7 0.044(3) 0.038(3) 0.033(3) -0.003(2) -0.020(2) -0.003(2)
C8 0.044(3) 0.045(3) 0.048(3) -0.010(2) -0.024(2) -0.010(2)
C9 0.044(3) 0.041(3) 0.042(3) -0.005(2) -0.016(2) -0.017(2)
C10 0.036(2) 0.031(2) 0.036(3) 0.003(2) -0.012(2) -0.010(2)
C11 0.031(2) 0.029(2) 0.020(2) 0.0009(17) -0.0115(18) -0.0052(19)
C12 0.033(2) 0.034(2) 0.025(2) 0.0009(19) -0.0110(19) -0.006(2)
C13 0.050(3) 0.027(2) 0.028(2) 0.0046(19) -0.014(2) -0.012(2)
C14 0.048(3) 0.033(3) 0.036(3) -0.001(2) -0.018(2) 0.000(2)
C15 0.035(3) 0.045(3) 0.039(3) 0.003(2) -0.016(2) -0.005(2)
C16 0.032(3) 0.044(3) 0.034(3) 0.009(2) -0.013(2) -0.010(2)
C17 0.033(2) 0.029(2) 0.030(2) 0.0028(19) -0.013(2) -0.009(2)
C18 0.047(3) 0.046(3) 0.029(3) 0.012(2) -0.011(2) -0.018(2)
C19 0.060(3) 0.040(3) 0.029(3) 0.014(2) -0.017(2) -0.022(2)
C20 0.065(3) 0.027(2) 0.032(3) 0.008(2) -0.023(3) -0.009(2)
C21 0.044(3) 0.030(2) 0.029(2) 0.0038(19) -0.014(2) -0.005(2)
C22 0.036(3) 0.035(3) 0.029(2) 0.006(2) -0.013(2) -0.016(2)
C23 0.039(3) 0.039(3) 0.044(3) 0.007(2) -0.011(2) -0.003(2)
C24 0.041(3) 0.026(2) 0.037(3) 0.009(2) -0.019(2) -0.008(2)
C25 0.061(3) 0.031(3) 0.066(4) 0.005(2) -0.041(3) -0.016(2)
F1 0.077(2) 0.0549(18) 0.0512(18) 0.0160(14) -0.0367(16) -0.0341(16)
F2 0.121(3) 0.0515(19) 0.075(2) 0.0344(17) -0.057(2) -0.047(2)
F3 0.063(2) 0.097(3) 0.059(2) -0.020(2) -0.0117(18) 0.0060(19)
F4 0.066(2) 0.0578(19) 0.062(2) 0.0087(15) -0.0396(17) -0.0198(16)
F5 0.090(2) 0.062(2) 0.080(2) 0.0344(17) -0.047(2) -0.0491(19)
F6 0.058(2) 0.079(2) 0.057(2) -0.0110(17) -0.0057(16) -0.0205(18)
F7 0.060(2) 0.0493(18) 0.083(2) 0.0199(17) -0.0050(18) 0.0110(16)
F8 0.125(3) 0.118(3) 0.059(2) 0.011(2) -0.061(2) -0.032(3)
F9 0.058(2) 0.0499(19) 0.118(3) 0.0029(19) -0.018(2) -0.0275(16)
F10 0.0464(18) 0.0445(17) 0.086(2) 0.0079(17) 0.0006(17) -0.0011(14)
F11 0.079(2) 0.0461(18) 0.094(3) 0.0211(17) -0.031(2) -0.0329(17)
F12 0.108(3) 0.060(2) 0.055(2) 0.0157(16) -0.046(2) -0.0197(19)
N1 0.0260(18) 0.0241(18) 0.0247(19) 0.0015(15) -0.0075(15) -0.0007(15)
N2 0.0249(18) 0.0272(18) 0.0252(19) 0.0000(15) -0.0097(15) -0.0030(15)
N3 0.0324(19) 0.0291(19) 0.0203(18) 0.0038(15) -0.0128(16) -0.0109(16)
N4 0.035(2) 0.036(2) 0.026(2) 0.0068(16) -0.0104(17) -0.0132(17)
N5 0.034(2) 0.0249(18) 0.0265(19) 0.0027(15) -0.0140(16) -0.0074(16)
N6 0.032(2) 0.0277(19) 0.030(2) 0.0058(16) -0.0136(17) -0.0101(16)
N7 0.031(2) 0.0263(19) 0.0263(19) 0.0044(16) -0.0117(16) -0.0088(18)
P1 0.0496(8) 0.0336(7) 0.0354(7) 0.0078(5) -0.0156(6) -0.0176(6)
P2 0.0422(7) 0.0313(6) 0.0398(7) 0.0054(5) -0.0188(6) -0.0096(5)
Ru1 0.0293(2) 0.0252(2) 0.0242(2) 0.00478(14) -0.01190(15) -0.00842(15)

loop_
_atom_type_symbol
_atom_type_description
_atom_type_scat_dispersion_real
_atom_type_scat_dispersion_imag
_atom_type_scat_source
C C 0.0033 0.0016 'International Tables Vol C Tables 4.2.6.8 and 6.1.1.4'
H H 0 0 'International Tables Vol C Tables 4.2.6.8 and 6.1.1.4'
F F 0.0171 0.0103 'International Tables Vol C Tables 4.2.6.8 and 6.1.1.4'
N N 0.0061 0.0033 'International Tables Vol C Tables 4.2.6.8 and 6.1.1.4'
P P 0.1023 0.0942 'International Tables Vol C Tables 4.2.6.8 and 6.1.1.4'
Ru Ru -1.2594 0.8363 'International Tables Vol C Tables 4.2.6.8 and 6.1.1.4'

loop_
_geom_angle_atom_site_label_1
_geom_angle_atom_site_label_2
_geom_angle_atom_site_label_3
_geom_angle
N1 C1 C2 123.6(4)
N1 C1 H1 118.2
C2 C1 H1 118.2
C1 C2 C3 118.6(4)
C1 C2 H2 120.7
C3 C2 H2 120.7
C4 C3 C2 118.7(4)
C4 C3 H3 120.6
C2 C3 H3 120.6
C3 C4 C5 120.4(4)
C3 C4 H4 119.8
C5 C4 H4 119.8
N1 C5 C4 120.8(4)
N1 C5 C6 115.2(4)
C4 C5 C6 124.0(4)
N2 C6 C7 121.3(4)
N2 C6 C5 115.1(3)
C7 C6 C5 123.5(4)
C8 C7 C6 119.8(4)
C8 C7 H7 120.1
C6 C7 H7 120.1
C9 C8 C7 119.0(4)
C9 C8 H8 120.5
C7 C8 H8 120.5
C8 C9 C10 119.0(4)
C8 C9 H9 120.5
C10 C9 H9 120.5
N2 C10 C9 123.1(4)
N2 C10 H10 118.5
C9 C10 H10 118.5
C16 C11 C12 120.5(4)
C16 C11 N3 121.4(4)
C12 C11 N3 118.0(4)
C13 C12 C11 119.2(4)
C13 C12 H12 120.4
C11 C12 H12 120.4
C14 C13 C12 120.5(4)
C14 C13 H13 119.8
C12 C13 H13 119.8
C13 C14 C15 119.8(4)
C13 C14 H14 120.1
C15 C14 H14 120.1
C16 C15 C14 120.5(4)
C16 C15 H15 119.7
C14 C15 H15 119.7
C15 C16 C11 119.6(4)
C15 C16 H16 120.2
C11 C16 H16 120.2
N5 C17 C18 123.0(4)
N5 C17 N4 116.8(4)
C18 C17 N4 120.1(4)
C17 C18 C19 118.4(5)
C17 C18 H18 120.8
C19 C18 H18 120.8
C20 C19 C18 119.1(4)
C20 C19 H19 120.4
C18 C19 H19 120.4
C19 C20 C21 119.9(4)
C19 C20 H20 120.1
C21 C20 H20 120.1
N5 C21 C20 121.7(4)
N5 C21 H21 119.2
C20 C21 H21 119.2
N7 C22 C23 176.8(5)
C22 C23 H23A 109.5
C22 C23 H23B 109.5
H23A C23 H23B 109.5
C22 C23 H23C 109.5
H23A C23 H23C 109.5
H23B C23 H23C 109.5
N6 C24 C25 179.3(5)
C24 C25 H25A 109.5
C24 C25 H25B 109.5
H25A C25 H25B 109.5
C24 C25 H25C 109.5
H25A C25 H25C 109.5
H25B C25 H25C 109.5
C1 N1 C5 117.8(4)
C1 N1 Ru1 127.0(3)
C5 N1 Ru1 114.9(3)
C10 N2 C6 117.8(4)
C10 N2 Ru1 126.3(3)
C6 N2 Ru1 115.9(3)
N4 N3 C11 111.5(3)
N4 N3 Ru1 119.7(3)
C11 N3 Ru1 128.8(3)
N3 N4 C17 112.8(3)
C21 N5 C17 117.7(4)
C21 N5 Ru1 129.3(3)
C17 N5 Ru1 112.9(3)
C24 N6 Ru1 177.6(4)
C22 N7 Ru1 167.2(3)
F3 P1 F4 91.51(19)
F3 P1 F5 91.4(2)
F4 P1 F5 90.66(16)
F3 P1 F6 177.6(2)
F4 P1 F6 90.87(18)
F5 P1 F6 88.83(19)
F3 P1 F2 91.1(2)
F4 P1 F2 91.21(17)
F5 P1 F2 176.8(2)
F6 P1 F2 88.55(19)
F3 P1 F1 88.54(18)
F4 P1 F1 179.65(17)
F5 P1 F1 89.68(16)
F6 P1 F1 89.08(18)
F2 P1 F1 88.45(16)
F8 P2 F9 92.3(2)
F8 P2 F7 90.7(2)
F9 P2 F7 89.91(19)
F8 P2 F12 178.5(2)
F9 P2 F12 89.2(2)
F7 P2 F12 88.9(2)
F8 P2 F10 91.1(2)
F9 P2 F10 89.81(17)
F7 P2 F10 178.1(2)
F12 P2 F10 89.28(19)
F8 P2 F11 88.1(2)
F9 P2 F11 179.6(2)
F7 P2 F11 90.22(19)
F12 P2 F11 90.47(19)
F10 P2 F11 90.06(18)
N3 Ru1 N6 91.29(13)
N3 Ru1 N5 76.77(13)
N6 Ru1 N5 89.43(13)
N3 Ru1 N7 168.83(13)
N6 Ru1 N7 90.05(13)
N5 Ru1 N7 92.15(13)
N3 Ru1 N2 90.51(13)
N6 Ru1 N2 174.75(13)
N5 Ru1 N2 95.78(13)
N7 Ru1 N2 89.13(13)
N3 Ru1 N1 102.77(13)
N6 Ru1 N1 96.08(13)
N5 Ru1 N1 174.48(13)
N7 Ru1 N1 88.11(13)
N2 Ru1 N1 78.71(13)

loop_
_geom_bond_atom_site_label_1
_geom_bond_atom_site_label_2
_geom_bond_distance
C1 N1 1.338(5)
C1 C2 1.377(6)
C1 H1 0.95
C2 C3 1.381(7)
C2 H2 0.95
C3 C4 1.366(7)
C3 H3 0.95
C4 C5 1.392(6)
C4 H4 0.95
C5 N1 1.360(5)
C5 C6 1.472(6)
C6 N2 1.365(5)
C6 C7 1.387(6)
C7 C8 1.379(7)
C7 H7 0.95
C8 C9 1.375(7)
C8 H8 0.95
C9 C10 1.382(6)
C9 H9 0.95
C10 N2 1.345(5)
C10 H10 0.95
C11 C16 1.387(6)
C11 C12 1.392(6)
C11 N3 1.447(5)
C12 C13 1.385(6)
C12 H12 0.95
C13 C14 1.379(6)
C13 H13 0.95
C14 C15 1.388(6)
C14 H14 0.95
C15 C16 1.373(6)
C15 H15 0.95
C16 H16 0.95
C17 N5 1.358(5)
C17 C18 1.377(6)
C17 N4 1.405(5)
C18 C19 1.381(7)
C18 H18 0.95
C19 C20 1.369(7)
C19 H19 0.95
C20 C21 1.389(6)
C20 H20 0.95
C21 N5 1.340(5)
C21 H21 0.95
C22 N7 1.139(5)
C22 C23 1.458(7)
C23 H23A 0.98
C23 H23B 0.98
C23 H23C 0.98
C24 N6 1.134(5)
C24 C25 1.470(6)
C25 H25A 0.98
C25 H25B 0.98
C25 H25C 0.98
F1 P1 1.610(3)
F2 P1 1.598(3)
F3 P1 1.571(3)
F4 P1 1.586(3)
F5 P1 1.589(3)
F6 P1 1.596(3)
F7 P2 1.584(3)
F8 P2 1.572(3)
F9 P2 1.580(3)
F10 P2 1.591(3)
F11 P2 1.592(3)
F12 P2 1.591(3)
N1 Ru1 2.090(3)
N2 Ru1 2.059(3)
N3 N4 1.285(4)
N3 Ru1 2.007(3)
N5 Ru1 2.045(3)
N6 Ru1 2.035(3)
N7 Ru1 2.058(4)
